data_4331762
loop_
_publ_author_name
'Pierre Thu\'ery'

_publ_section_title
;
 Sulfonate Complexes of Actinide Ions: Structural Diversity in Uranyl
 Complexes with 2-Sulfobenzoate
;
_journal_name_full 'Inorganic Chemistry'
_journal_page_first 435
_journal_page_last 447
_journal_paper_doi 10.1021/ic3022744
_journal_volume 52
_journal_year 2013
_chemical_formula_sum 'C22 H32 N2 O18 S2 U3'
_chemical_formula_weight 1390.71
_space_group_IT_number 2
_symmetry_cell_setting triclinic
_symmetry_space_group_name_Hall '-P 1'
_symmetry_space_group_name_H-M 'P -1'
_atom_sites_solution_hydrogens geom
_atom_sites_solution_primary direct
_atom_sites_solution_secondary difmap
_audit_creation_method SHELXL-97
_cell_angle_alpha 83.349(4)
_cell_angle_beta 87.808(5)
_cell_angle_gamma 80.027(5)
_cell_formula_units_Z 1
_cell_length_a 7.0444(5)
_cell_length_b 10.6214(10)
_cell_length_c 11.5329(11)
_cell_measurement_reflns_used 50398
_cell_measurement_temperature 150(2)
_cell_measurement_theta_max 30.50
_cell_measurement_theta_min 2.94
_cell_volume 844.00(13)
_computing_cell_refinement 'HKL2000 (Otwinowski & Minor, 1997)'
_computing_data_collection 'COLLECT (Nonius, 1998)'
_computing_data_reduction 'HKL2000 (Otwinowski & Minor, 1997)'
_computing_molecular_graphics 'SHELXTL (Sheldrick, 2008)'
_computing_publication_material 'SHELXTL (Sheldrick, 2008); PLATON (Spek, 2003)'
_computing_structure_refinement 'SHELXL-97 (Sheldrick, 2008)'
_computing_structure_solution 'SHELXS-97 (Sheldrick, 2008)'
_diffrn_ambient_temperature 150(2)
_diffrn_measured_fraction_theta_full 0.999
_diffrn_measured_fraction_theta_max 0.999
_diffrn_measurement_device_type 'Nonius Kappa-CCD area-detector diffractometer'
_diffrn_measurement_method 'two \f and 13 \w scans with 2\% steps (763 frames)'
_diffrn_radiation_monochromator graphite
_diffrn_radiation_source 'fine-focus sealed tube'
_diffrn_radiation_type MoK\a
_diffrn_radiation_wavelength 0.71073
_diffrn_reflns_av_R_equivalents 0.0822
_diffrn_reflns_av_sigmaI/netI 0.0924
_diffrn_reflns_limit_h_max 10
_diffrn_reflns_limit_h_min -10
_diffrn_reflns_limit_k_max 15
_diffrn_reflns_limit_k_min -15
_diffrn_reflns_limit_l_max 16
_diffrn_reflns_limit_l_min -16
_diffrn_reflns_number 50398
_diffrn_reflns_theta_full 30.50
_diffrn_reflns_theta_max 30.50
_diffrn_reflns_theta_min 2.94
_diffrn_standards_decay_% 0
_diffrn_standards_interval_time 0
_diffrn_standards_number 0
_exptl_absorpt_coefficient_mu 14.557
_exptl_absorpt_correction_T_max 0.559
_exptl_absorpt_correction_T_min 0.331
_exptl_absorpt_correction_type multi-scan
_exptl_absorpt_process_details 'SCALEPACK (Otwinowski & Minor, 1997)'
_exptl_crystal_colour 'translucent light yellow'
_exptl_crystal_density_diffrn 2.736
_exptl_crystal_description needle
_exptl_crystal_F_000 630
_exptl_crystal_size_max 0.14
_exptl_crystal_size_mid 0.06
_exptl_crystal_size_min 0.04
_refine_diff_density_max 2.089
_refine_diff_density_min -2.531
_refine_diff_density_rms 0.288
_refine_ls_extinction_method none
_refine_ls_goodness_of_fit_ref 0.991
_refine_ls_hydrogen_treatment constr
_refine_ls_matrix_type full
_refine_ls_number_parameters 218
_refine_ls_number_reflns 5142
_refine_ls_number_restraints 0
_refine_ls_restrained_S_all 0.991
_refine_ls_R_factor_all 0.0502
_refine_ls_R_factor_gt 0.0349
_refine_ls_shift/su_max 0.000
_refine_ls_shift/su_mean 0.000
_refine_ls_structure_factor_coef Fsqd
_refine_ls_weighting_details 'calc w=1/[\s^2^(Fo^2^)+(0.0332P)^2^] where P=(Fo^2^+2Fc^2^)/3'
_refine_ls_weighting_scheme calc
_refine_ls_wR_factor_gt 0.0868
_refine_ls_wR_factor_ref 0.0921
_reflns_number_gt 4075
_reflns_number_total 5142
_reflns_threshold_expression >2sigma(I)
_cod_data_source_file ic3022744_si_002_07.cif
_cod_data_source_block 7
_cod_database_code 4331762

loop_
_symmetry_equiv_pos_as_xyz
'x, y, z'
'-x, -y, -z'

loop_
_atom_site_label
_atom_site_type_symbol
_atom_site_fract_x
_atom_site_fract_y
_atom_site_fract_z
_atom_site_U_iso_or_equiv
_atom_site_adp_type
_atom_site_occupancy
_atom_site_symmetry_multiplicity
_atom_site_calc_flag
_atom_site_refinement_flags
U1 U 0.0000 0.0000 0.0000 0.01965(8) Uani 1 2 d S
U2 U 0.47205(3) 0.08200(2) 0.131940(19) 0.01817(7) Uani 1 1 d .
S1 S 0.2348(2) 0.30061(15) 0.32788(14) 0.0240(3) Uani 1 1 d .
O1 O 0.0461(6) -0.1497(5) 0.0897(4) 0.0258(10) Uani 1 1 d .
O2 O 0.5016(6) -0.0641(4) 0.2278(4) 0.0249(10) Uani 1 1 d .
O3 O 0.4500(6) 0.2363(4) 0.0494(4) 0.0246(10) Uani 1 1 d .
O4 O 0.1121(5) 0.1047(4) 0.1734(4) 0.0243(9) Uani 1 1 d .
O5 O -0.1941(5) 0.1041(5) 0.1776(4) 0.0266(10) Uani 1 1 d .
O6 O 0.3920(5) 0.1960(4) 0.3009(4) 0.0245(10) Uani 1 1 d .
O7 O 0.2978(6) 0.3793(5) 0.4086(5) 0.0374(12) Uani 1 1 d .
O8 O 0.1445(6) 0.3714(5) 0.2244(4) 0.0324(12) Uani 1 1 d .
O9 O 0.3127(6) 0.0071(4) -0.0030(4) 0.0221(9) Uani 1 1 d .
N1 N 0.6545(7) 0.5638(5) 0.2202(5) 0.0257(12) Uani 1 1 d .
C1 C -0.0465(7) 0.1219(6) 0.2295(5) 0.0192(12) Uani 1 1 d .
C2 C -0.0627(7) 0.1519(6) 0.3525(5) 0.0190(12) Uani 1 1 d .
C3 C 0.0562(8) 0.2198(6) 0.4056(5) 0.0232(13) Uani 1 1 d .
C4 C 0.0291(9) 0.2357(6) 0.5224(6) 0.0292(14) Uani 1 1 d .
H4 H 0.1068 0.2826 0.5570 0.035 Uiso 1 1 calc R
C5 C -0.1111(9) 0.1834(6) 0.5891(6) 0.0295(15) Uani 1 1 d .
H5 H -0.1254 0.1931 0.6682 0.035 Uiso 1 1 calc R
C6 C -0.2278(9) 0.1175(7) 0.5379(6) 0.0299(15) Uani 1 1 d .
H6 H -0.3230 0.0826 0.5824 0.036 Uiso 1 1 calc R
C7 C -0.2065(8) 0.1016(6) 0.4200(5) 0.0236(13) Uani 1 1 d .
H7 H -0.2884 0.0572 0.3859 0.028 Uiso 1 1 calc R
C8 C 0.7899(9) 0.6556(7) 0.1873(6) 0.0309(15) Uani 1 1 d .
H8A H 0.7718 0.6904 0.1071 0.046 Uiso 1 1 calc R
H8B H 0.9202 0.6115 0.1974 0.046 Uiso 1 1 calc R
H8C H 0.7653 0.7242 0.2361 0.046 Uiso 1 1 calc R
C9 C 0.6860(10) 0.4648(7) 0.1365(7) 0.0397(18) Uani 1 1 d .
H9A H 0.5988 0.4050 0.1554 0.060 Uiso 1 1 calc R
H9B H 0.8164 0.4197 0.1417 0.060 Uiso 1 1 calc R
H9C H 0.6632 0.5060 0.0585 0.060 Uiso 1 1 calc R
C10 C 0.4508(8) 0.6322(7) 0.2113(7) 0.0353(17) Uani 1 1 d .
H10A H 0.3651 0.5725 0.2352 0.053 Uiso 1 1 calc R
H10B H 0.4256 0.6679 0.1319 0.053 Uiso 1 1 calc R
H10C H 0.4309 0.7000 0.2609 0.053 Uiso 1 1 calc R
C11 C 0.6924(10) 0.5013(7) 0.3418(7) 0.0397(19) Uani 1 1 d .
H11A H 0.6529 0.5634 0.3960 0.060 Uiso 1 1 calc R
H11B H 0.8276 0.4685 0.3498 0.060 Uiso 1 1 calc R
H11C H 0.6209 0.4318 0.3577 0.060 Uiso 1 1 calc R

loop_
_atom_site_aniso_label
_atom_site_aniso_U_11
_atom_site_aniso_U_22
_atom_site_aniso_U_33
_atom_site_aniso_U_23
_atom_site_aniso_U_13
_atom_site_aniso_U_12
U1 0.01561(14) 0.02491(18) 0.01975(16) -0.00510(12) 0.00039(11) -0.00555(11)
U2 0.01535(10) 0.02258(13) 0.01758(12) -0.00462(8) 0.00041(7) -0.00458(8)
S1 0.0217(7) 0.0260(8) 0.0260(8) -0.0093(6) 0.0032(6) -0.0055(6)
O1 0.021(2) 0.029(3) 0.027(3) -0.0006(19) -0.0036(17) -0.0059(17)
O2 0.030(2) 0.025(2) 0.019(2) -0.0012(18) -0.0005(17) -0.0025(18)
O3 0.033(2) 0.023(2) 0.018(2) -0.0005(17) 0.0000(17) -0.0049(18)
O4 0.0174(19) 0.034(3) 0.025(2) -0.0105(19) 0.0023(16) -0.0087(17)
O5 0.0170(19) 0.040(3) 0.024(2) -0.010(2) 0.0023(17) -0.0032(18)
O6 0.0163(19) 0.036(3) 0.023(2) -0.0115(19) -0.0020(16) -0.0037(17)
O7 0.036(3) 0.035(3) 0.049(3) -0.023(2) 0.014(2) -0.018(2)
O8 0.027(2) 0.033(3) 0.035(3) 0.003(2) 0.0055(19) -0.0029(19)
O9 0.0207(19) 0.032(3) 0.016(2) -0.0084(18) -0.0015(16) -0.0081(17)
N1 0.020(2) 0.026(3) 0.032(3) -0.004(2) -0.002(2) -0.005(2)
C1 0.015(2) 0.019(3) 0.022(3) 0.006(2) -0.004(2) -0.003(2)
C2 0.014(2) 0.025(3) 0.016(3) -0.001(2) 0.001(2) 0.000(2)
C3 0.020(3) 0.030(3) 0.018(3) -0.004(2) 0.001(2) 0.000(2)
C4 0.033(3) 0.029(4) 0.027(4) -0.013(3) -0.003(3) -0.002(3)
C5 0.036(3) 0.030(4) 0.020(3) -0.003(3) 0.002(3) 0.000(3)
C6 0.025(3) 0.034(4) 0.031(4) -0.001(3) 0.001(3) -0.006(3)
C7 0.015(3) 0.032(4) 0.023(3) -0.002(3) -0.001(2) -0.004(2)
C8 0.030(3) 0.036(4) 0.029(4) 0.001(3) -0.002(3) -0.015(3)
C9 0.037(4) 0.041(5) 0.045(5) -0.020(3) -0.004(3) -0.007(3)
C10 0.024(3) 0.036(4) 0.044(5) 0.000(3) 0.006(3) -0.003(3)
C11 0.038(4) 0.034(4) 0.045(5) 0.009(3) -0.005(3) -0.009(3)

loop_
_atom_type_symbol
_atom_type_description
_atom_type_scat_dispersion_real
_atom_type_scat_dispersion_imag
_atom_type_scat_source
C C 0.0033 0.0016 'International Tables Vol C Tables 4.2.6.8 and 6.1.1.4'
H H 0.0000 0.0000 'International Tables Vol C Tables 4.2.6.8 and 6.1.1.4'
O O 0.0106 0.0060 'International Tables Vol C Tables 4.2.6.8 and 6.1.1.4'
S S 0.1246 0.1234 'International Tables Vol C Tables 4.2.6.8 and 6.1.1.4'
N N 0.0061 0.0033 'International Tables Vol C Tables 4.2.6.8 and 6.1.1.4'
U U -9.6767 9.6646 'International Tables Vol C Tables 4.2.6.8 and 6.1.1.4'

loop_
_geom_angle_atom_site_label_1
_geom_angle_atom_site_label_2
_geom_angle_atom_site_label_3
_geom_angle
_geom_angle_site_symmetry_1
_geom_angle_site_symmetry_3
O1 U1 O1 180.0 . 2
O1 U1 O9 90.87(18) . 2
O1 U1 O9 89.13(18) 2 2
O1 U1 O9 89.13(18) . .
O1 U1 O9 90.87(18) 2 .
O9 U1 O9 180.0(3) 2 .
O1 U1 O4 87.3(2) . .
O1 U1 O4 92.7(2) 2 .
O9 U1 O4 114.20(13) 2 .
O9 U1 O4 65.80(13) . .
O1 U1 O4 92.7(2) . 2
O1 U1 O4 87.3(2) 2 2
O9 U1 O4 65.80(13) 2 2
O9 U1 O4 114.20(13) . 2
O4 U1 O4 180.00(11) . 2
O1 U1 O5 89.03(18) . .
O1 U1 O5 90.97(18) 2 .
O9 U1 O5 65.88(14) 2 .
O9 U1 O5 114.12(14) . .
O4 U1 O5 48.33(12) . .
O4 U1 O5 131.67(12) 2 .
O1 U1 O5 90.97(18) . 2
O1 U1 O5 89.03(18) 2 2
O9 U1 O5 114.12(14) 2 2
O9 U1 O5 65.88(14) . 2
O4 U1 O5 131.67(12) . 2
O4 U1 O5 48.33(12) 2 2
O5 U1 O5 180.0 . 2
O3 U2 O2 173.6(2) . .
O3 U2 O9 91.48(19) . .
O2 U2 O9 94.7(2) . .
O3 U2 O9 91.99(18) . 2_655
O2 U2 O9 91.46(17) . 2_655
O9 U2 O9 71.30(16) . 2_655
O3 U2 O6 86.40(18) . .
O2 U2 O6 88.02(19) . .
O9 U2 O6 137.16(13) . .
O9 U2 O6 151.49(15) 2_655 .
O3 U2 O5 87.86(18) . 1_655
O2 U2 O5 88.42(18) . 1_655
O9 U2 O5 139.89(15) . 1_655
O9 U2 O5 68.65(14) 2_655 1_655
O6 U2 O5 82.85(14) . 1_655
O3 U2 O4 93.02(16) . .
O2 U2 O4 88.01(16) . .
O9 U2 O4 66.69(13) . .
O9 U2 O4 137.78(16) 2_655 .
O6 U2 O4 70.71(14) . .
O5 U2 O4 153.41(15) 1_655 .
O8 S1 O7 114.8(3) . .
O8 S1 O6 112.6(3) . .
O7 S1 O6 111.0(3) . .
O8 S1 C3 106.9(3) . .
O7 S1 C3 106.2(3) . .
O6 S1 C3 104.6(3) . .
C1 O4 U2 159.3(4) . .
C1 O4 U1 98.4(4) . .
U2 O4 U1 101.30(15) . .
C1 O5 U2 163.3(4) . 1_455
C1 O5 U1 95.7(3) . .
U2 O5 U1 100.47(17) 1_455 .
S1 O6 U2 133.2(2) . .
U1 O9 U2 126.15(19) . .
U1 O9 U2 124.8(2) . 2_655
U2 O9 U2 108.70(16) . 2_655
C8 N1 C9 107.9(5) . .
C8 N1 C10 110.3(5) . .
C9 N1 C10 108.6(6) . .
C8 N1 C11 109.9(5) . .
C9 N1 C11 110.1(6) . .
C10 N1 C11 110.0(5) . .
O4 C1 O5 116.5(6) . .
O4 C1 C2 123.2(5) . .
O5 C1 C2 120.2(5) . .
C3 C2 C7 118.6(6) . .
C3 C2 C1 126.0(5) . .
C7 C2 C1 115.3(6) . .
C4 C3 C2 119.6(6) . .
C4 C3 S1 116.5(5) . .
C2 C3 S1 123.7(5) . .
C5 C4 C3 121.4(7) . .
C5 C4 H4 119.3 . .
C3 C4 H4 119.3 . .
C6 C5 C4 119.3(7) . .
C6 C5 H5 120.3 . .
C4 C5 H5 120.3 . .
C5 C6 C7 120.7(6) . .
C5 C6 H6 119.6 . .
C7 C6 H6 119.6 . .
C6 C7 C2 120.3(6) . .
C6 C7 H7 119.8 . .
C2 C7 H7 119.8 . .
N1 C8 H8A 109.5 . .
N1 C8 H8B 109.5 . .
H8A C8 H8B 109.5 . .
N1 C8 H8C 109.5 . .
H8A C8 H8C 109.5 . .
H8B C8 H8C 109.5 . .
N1 C9 H9A 109.5 . .
N1 C9 H9B 109.5 . .
H9A C9 H9B 109.5 . .
N1 C9 H9C 109.5 . .
H9A C9 H9C 109.5 . .
H9B C9 H9C 109.5 . .
N1 C10 H10A 109.5 . .
N1 C10 H10B 109.5 . .
H10A C10 H10B 109.5 . .
N1 C10 H10C 109.5 . .
H10A C10 H10C 109.5 . .
H10B C10 H10C 109.5 . .
N1 C11 H11A 109.5 . .
N1 C11 H11B 109.5 . .
H11A C11 H11B 109.5 . .
N1 C11 H11C 109.5 . .
H11A C11 H11C 109.5 . .
H11B C11 H11C 109.5 . .

loop_
_geom_bond_atom_site_label_1
_geom_bond_atom_site_label_2
_geom_bond_distance
_geom_bond_site_symmetry_2
U1 O1 1.780(4) .
U1 O1 1.780(4) 2
U1 O9 2.216(4) 2
U1 O9 2.216(4) .
U1 O4 2.608(5) .
U1 O4 2.608(5) 2
U1 O5 2.660(4) .
U1 O5 2.660(4) 2
U1 U2 3.9570(3) 1_455
U2 O3 1.783(4) .
U2 O2 1.784(4) .
U2 O9 2.247(4) .
U2 O9 2.250(4) 2_655
U2 O6 2.410(4) .
U2 O5 2.486(4) 1_655
U2 O4 2.537(4) .
U2 U2 3.6537(5) 2_655
S1 O8 1.442(5) .
S1 O7 1.450(5) .
S1 O6 1.478(4) .
S1 C3 1.798(6) .
O4 C1 1.265(6) .
O5 C1 1.271(7) .
O5 U2 2.486(4) 1_455
O9 U2 2.250(4) 2_655
N1 C8 1.488(7) .
N1 C9 1.492(9) .
N1 C10 1.493(7) .
N1 C11 1.493(8) .
C1 C2 1.486(9) .
C2 C3 1.395(9) .
C2 C7 1.396(7) .
C3 C4 1.380(9) .
C4 C5 1.381(9) .
C4 H4 0.9300 .
C5 C6 1.359(10) .
C5 H5 0.9300 .
C6 C7 1.389(9) .
C6 H6 0.9300 .
C7 H7 0.9300 .
C8 H8A 0.9600 .
C8 H8B 0.9600 .
C8 H8C 0.9600 .
C9 H9A 0.9600 .
C9 H9B 0.9600 .
C9 H9C 0.9600 .
C10 H10A 0.9600 .
C10 H10B 0.9600 .
C10 H10C 0.9600 .
C11 H11A 0.9600 .
C11 H11B 0.9600 .
C11 H11C 0.9600 .
